data_4337839
loop_
_publ_author_name
'Messori, Luigi'
'Marchetti, Lorella'
'Massai, Lara'
'Scaletti, Federica'
'Guerri, Annalisa'
'Landini, Ida'
'Nobili, Stefania'
'Perrone, Gabriele'
'Mini, Enrico'
'Leoni, Piero'
'Pasquali, Marco'
'Gabbiani, Chiara'

_publ_section_title
;
 Chemistry and biology of two novel gold(i) carbene complexes as
 prospective anticancer agents.
;
_journal_issue 5
_journal_name_full 'Inorganic chemistry'
_journal_page_first 2396
_journal_page_last 2403
_journal_paper_doi 10.1021/ic401731a
_journal_volume 53
_journal_year 2014
_chemical_formula_moiety 'C8 H14 Au Cl N2'
_chemical_formula_sum 'C8 H14 Au Cl N2'
_chemical_formula_weight 370.63
_chemical_name_systematic
;
 ?
;
_space_group_crystal_system orthorhombic
_space_group_IT_number 19
_space_group_name_Hall 'P 2ac 2ab'
_space_group_name_H-M_alt 'P 21 21 21'
_symmetry_space_group_name_Hall 'P 2ac 2ab'
_symmetry_space_group_name_H-M 'P 21 21 21'
_atom_sites_solution_hydrogens geom
_atom_sites_solution_primary direct
_atom_sites_solution_secondary difmap
_audit_creation_method SHELXL-2012
_cell_angle_alpha 90
_cell_angle_beta 90
_cell_angle_gamma 90
_cell_formula_units_Z 4
_cell_length_a 8.2009(6)
_cell_length_b 10.6215(7)
_cell_length_c 12.1355(9)
_cell_measurement_temperature 120(2)
_cell_volume 1057.07(13)
_computing_cell_refinement
;
CrysAlisPro, Agilent Technologies,
Version 1.171.35.19 (release 27-10-2011 CrysAlis171 .NET)
(compiled Oct 27 2011,15:02:11)
;
_computing_data_collection
;
CrysAlisPro, Agilent Technologies,
Version 1.171.35.19 (release 27-10-2011 CrysAlis171 .NET)
(compiled Oct 27 2011,15:02:11)
;
_computing_data_reduction
;
CrysAlisPro, Agilent Technologies,
Version 1.171.35.19 (release 27-10-2011 CrysAlis171 .NET)
(compiled Oct 27 2011,15:02:11)
;
_computing_molecular_graphics 'Ortep-3 for Windows (Farrugia, 1997)'
_computing_publication_material 'WinGX publication routines (Farrugia, 1999)'
_computing_structure_refinement 'SHELXL-2012 (Sheldrick, 2012)'
_computing_structure_solution 'SIR97 (Altomare, 1999)'
_diffrn_ambient_temperature 120(2)
_diffrn_detector_area_resol_mean 16.4547
_diffrn_measured_fraction_theta_full 0.991
_diffrn_measured_fraction_theta_max 0.844
_diffrn_measurement_device_type 'Xcalibur, Sapphire3'
_diffrn_measurement_method '\w scans'
_diffrn_radiation_monochromator graphite
_diffrn_radiation_probe x-ray
_diffrn_radiation_source 'Enhance (Mo) X-ray Source'
_diffrn_radiation_type MoK\a
_diffrn_radiation_wavelength 0.71073
_diffrn_reflns_av_R_equivalents 0.0972
_diffrn_reflns_av_unetI/netI 0.1051
_diffrn_reflns_Laue_measured_fraction_full 0.991
_diffrn_reflns_Laue_measured_fraction_max 0.844
_diffrn_reflns_limit_h_max 11
_diffrn_reflns_limit_h_min -8
_diffrn_reflns_limit_k_max 14
_diffrn_reflns_limit_k_min -13
_diffrn_reflns_limit_l_max 12
_diffrn_reflns_limit_l_min -15
_diffrn_reflns_number 3998
_diffrn_reflns_point_group_measured_fraction_full 0.922
_diffrn_reflns_point_group_measured_fraction_max 0.742
_diffrn_reflns_theta_full 25.000
_diffrn_reflns_theta_max 29.325
_diffrn_reflns_theta_min 4.572
_exptl_absorpt_coefficient_mu 14.121
_exptl_absorpt_correction_T_max 0.8683
_exptl_absorpt_correction_T_min 0.3468
_exptl_absorpt_correction_type multi-scan
_exptl_absorpt_process_details
;
CrysAlisPro, Agilent Technologies,
Version 1.171.35.19 (release 27-10-2011 CrysAlis171 .NET)
(compiled Oct 27 2011,15:02:11)
Empirical absorption correction using spherical harmonics,
 implemented in SCALE3 ABSPACK scaling algorithm.
;
_exptl_crystal_colour colourless
_exptl_crystal_density_diffrn 2.329
_exptl_crystal_description prism
_exptl_crystal_F_000 688
_exptl_crystal_size_max 0.1
_exptl_crystal_size_mid 0.05
_exptl_crystal_size_min 0.01
_refine_diff_density_max 3.588
_refine_diff_density_min -5.530
_refine_diff_density_rms 0.495
_refine_ls_abs_structure_details
;
 Flack x determined using 570 quotients [(I+)-(I-)]/[(I+)+(I-)]
 (Parsons and Flack (2004), Acta Cryst. A60, s61).
;
_refine_ls_abs_structure_Flack 0.10(5)
_refine_ls_extinction_coef 0.0050(11)
_refine_ls_extinction_expression Fc^*^=kFc[1+0.001xFc^2^\l^3^/sin(2\q)]^-1/4^
_refine_ls_extinction_method SHELXL
_refine_ls_goodness_of_fit_ref 1.105
_refine_ls_hydrogen_treatment constr
_refine_ls_matrix_type full
_refine_ls_number_parameters 58
_refine_ls_number_reflns 2154
_refine_ls_number_restraints 3
_refine_ls_restrained_S_all 1.105
_refine_ls_R_factor_all 0.0776
_refine_ls_R_factor_gt 0.0709
_refine_ls_shift/su_max 0.001
_refine_ls_shift/su_mean 0.000
_refine_ls_structure_factor_coef Fsqd
_refine_ls_weighting_details
;
 w=1/[\s^2^(Fo^2^)+(0.0906P)^2^+7.1774P]
 where P=(Fo^2^+2Fc^2^)/3
;
_refine_ls_weighting_scheme calc
_refine_ls_wR_factor_gt 0.1793
_refine_ls_wR_factor_ref 0.1863
_reflns_Friedel_coverage 0.522
_reflns_Friedel_fraction_full 0.822
_reflns_Friedel_fraction_max 0.602
_reflns_number_gt 1911
_reflns_number_total 2154
_reflns_threshold_expression 'I > 2\s(I)'
_cod_data_source_file ic401731a_si_002.cif
_cod_data_source_block shelxl
_cod_database_code 4337839
_shelx_space_group_comment
;
The symmetry employed for this shelxl refinement is uniquely defined
by the following loop, which should always be used as a source of
symmetry information in preference to the above space-group names.
They are only intended as comments.
;
_shelxl_version_number 2012-9

loop_
_space_group_symop_operation_xyz
'x, y, z'
'-x+1/2, -y, z+1/2'
'x+1/2, -y+1/2, -z'
'-x, y+1/2, -z+1/2'

loop_
_atom_site_label
_atom_site_type_symbol
_atom_site_fract_x
_atom_site_fract_y
_atom_site_fract_z
_atom_site_U_iso_or_equiv
_atom_site_adp_type
_atom_site_occupancy
_atom_site_site_symmetry_order
_atom_site_calc_flag
_atom_site_refinement_flags_posn
_atom_site_refinement_flags_adp
Au1 Au 0.74326(9) 0.70383(6) 0.12552(6) 0.0176(4) Uani 1 1 d . .
Cl1 Cl 0.7287(7) 0.8695(4) 0.0061(4) 0.0233(11) Uani 1 1 d . .
C1 C 0.754(3) 0.5657(15) 0.2307(17) 0.016(4) Uiso 1 1 d . .
N2 N 0.891(2) 0.5290(18) 0.2894(18) 0.021(4) Uiso 1 1 d . .
N1 N 0.642(2) 0.4795(17) 0.2613(19) 0.023(4) Uiso 1 1 d . .
C4 C 0.854(3) 0.424(2) 0.351(2) 0.027(3) Uiso 1 1 d . .
H4 H 0.9287 0.3779 0.3952 0.032 Uiso 1 1 calc R U
C3 C 0.696(3) 0.396(2) 0.339(2) 0.027(3) Uiso 1 1 d . .
H3 H 0.6351 0.3328 0.3759 0.032 Uiso 1 1 calc R U
C5 C 1.042(5) 0.598(4) 0.289(4) 0.083(7) Uiso 1 1 d D .
H5A H 1.0666 0.6252 0.2129 0.100 Uiso 1 1 calc R U
H5B H 1.1311 0.5411 0.3132 0.100 Uiso 1 1 calc R U
C2 C 0.477(4) 0.486(3) 0.225(3) 0.046(8) Uiso 1 1 d . .
H2A H 0.4438 0.5738 0.2174 0.069 Uiso 1 1 calc R U
H2B H 0.4062 0.4440 0.2794 0.069 Uiso 1 1 calc R U
H2C H 0.4661 0.4429 0.1539 0.069 Uiso 1 1 calc R U
C7 C 1.016(5) 0.697(3) 0.489(3) 0.083(7) Uiso 1 1 d D .
H7A H 1.1117 0.6499 0.5167 0.100 Uiso 1 1 calc R U
H7B H 0.9191 0.6437 0.5007 0.100 Uiso 1 1 calc R U
C6 C 1.038(5) 0.715(3) 0.366(3) 0.083(7) Uiso 1 1 d D .
H6A H 1.1407 0.7618 0.3541 0.100 Uiso 1 1 calc R U
H6B H 0.9481 0.7698 0.3396 0.100 Uiso 1 1 calc R U
C8 C 0.997(5) 0.815(4) 0.560(4) 0.083(7) Uiso 1 1 d D .
H8A H 1.0278 0.7952 0.6360 0.125 Uiso 1 1 calc R U
H8B H 0.8833 0.8427 0.5578 0.125 Uiso 1 1 calc R U
H8C H 1.0678 0.8816 0.5314 0.125 Uiso 1 1 calc R U

loop_
_atom_site_aniso_label
_atom_site_aniso_U_11
_atom_site_aniso_U_22
_atom_site_aniso_U_33
_atom_site_aniso_U_23
_atom_site_aniso_U_13
_atom_site_aniso_U_12
Au1 0.0286(6) 0.0211(5) 0.0032(4) 0.0012(3) -0.0007(5) 0.0011(3)
Cl1 0.038(3) 0.0204(18) 0.012(2) 0.0041(19) -0.002(3) 0.000(2)

loop_
_atom_type_symbol
_atom_type_description
_atom_type_scat_dispersion_real
_atom_type_scat_dispersion_imag
_atom_type_scat_source
C C 0.0033 0.0016 'International Tables Vol C Tables 4.2.6.8 and 6.1.1.4'
H H 0.0000 0.0000 'International Tables Vol C Tables 4.2.6.8 and 6.1.1.4'
Au Au -2.0133 8.8022 'International Tables Vol C Tables 4.2.6.8 and 6.1.1.4'
Cl Cl 0.1484 0.1585 'International Tables Vol C Tables 4.2.6.8 and 6.1.1.4'
N N 0.0061 0.0033 'International Tables Vol C Tables 4.2.6.8 and 6.1.1.4'

loop_
_geom_angle_atom_site_label_1
_geom_angle_atom_site_label_2
_geom_angle_atom_site_label_3
_geom_angle
C1 Au1 Cl1 178.4(6)
N1 C1 N2 102.5(17)
N1 C1 Au1 131.3(16)
N2 C1 Au1 126.0(14)
C4 N2 C1 109.2(17)
C4 N2 C5 127(3)
C1 N2 C5 124(3)
C1 N1 C3 114.3(19)
C1 N1 C2 122(2)
C3 N1 C2 123(2)
C3 C4 N2 109(2)
C3 C4 H4 125.3
N2 C4 H4 125.3
C4 C3 N1 104(2)
C4 C3 H3 127.9
N1 C3 H3 127.9
N2 C5 C6 113(3)
N2 C5 H5A 109.1
C6 C5 H5A 109.1
N2 C5 H5B 109.1
C6 C5 H5B 109.1
H5A C5 H5B 107.8
N1 C2 H2A 109.5
N1 C2 H2B 109.5
H2A C2 H2B 109.5
N1 C2 H2C 109.5
H2A C2 H2C 109.5
H2B C2 H2C 109.5
C6 C7 C8 118(3)
C6 C7 H7A 107.8
C8 C7 H7A 107.8
C6 C7 H7B 107.8
C8 C7 H7B 107.8
H7A C7 H7B 107.2
C7 C6 C5 120(3)
C7 C6 H6A 107.4
C5 C6 H6A 107.4
C7 C6 H6B 107.4
C5 C6 H6B 107.4
H6A C6 H6B 107.0
C7 C8 H8A 109.5
C7 C8 H8B 109.5
H8A C8 H8B 109.5
C7 C8 H8C 109.5
H8A C8 H8C 109.5
H8B C8 H8C 109.5

loop_
_geom_bond_atom_site_label_1
_geom_bond_atom_site_label_2
_geom_bond_distance
Au1 C1 1.947(18)
Au1 Cl1 2.282(4)
C1 N1 1.35(3)
C1 N2 1.38(3)
N2 C4 1.38(3)
N2 C5 1.44(4)
N1 C3 1.37(3)
N1 C2 1.43(4)
C4 C3 1.33(3)
C4 H4 0.9500
C3 H3 0.9500
C5 C6 1.55(2)
C5 H5A 0.9900
C5 H5B 0.9900
C2 H2A 0.9800
C2 H2B 0.9800
C2 H2C 0.9800
C7 C6 1.52(2)
C7 C8 1.52(2)
C7 H7A 0.9900
C7 H7B 0.9900
C6 H6A 0.9900
C6 H6B 0.9900
C8 H8A 0.9800
C8 H8B 0.9800
C8 H8C 0.9800
